data_7209265
loop_
_publ_author_name
'Wang, Ping'
'Fan, Rui-Qing'
'Liu, Xin-Rong'
'Wang, Li-Yuan'
'Yang, Yu-Lin'
'Cao, Wen-Wu'
'Yang, Bin'
'Hasi, WuLiJi'
'Su, Qing'
'Mu, Ying'

_publ_section_title
;
 Two-/three-dimensional open lanthanide--organic frameworks containing
 rigid/flexible dicarboxylate ligands: synthesis, crystal structure and
 photoluminescent properties
;
_journal_issue 10
_journal_name_full CrystEngComm
_journal_page_first 1931
_journal_paper_doi 10.1039/c3ce26684b
_journal_volume 15
_journal_year 2013
_chemical_formula_sum 'C10 H12.5 N4 O13.25 Sm2'
_chemical_formula_weight 701.44
_chemical_name_systematic
;
?
;
_space_group_IT_number 88
_symmetry_cell_setting tetragonal
_symmetry_space_group_name_Hall '-I 4ad'
_symmetry_space_group_name_H-M 'I 41/a :2'
_atom_sites_solution_hydrogens geom
_atom_sites_solution_primary direct
_atom_sites_solution_secondary difmap
_audit_creation_method SHELXL-97
_cell_angle_alpha 90.00
_cell_angle_beta 90.00
_cell_angle_gamma 90.00
_cell_formula_units_Z 16
_cell_length_a 20.423(3)
_cell_length_b 20.423(3)
_cell_length_c 16.226(3)
_cell_measurement_reflns_used 31669
_cell_measurement_temperature 293(2)
_cell_measurement_theta_max 27.48
_cell_measurement_theta_min 3.21
_cell_volume 6767.8(19)
_computing_cell_refinement 'Bruker SMART'
_computing_data_collection 'Bruker SMART'
_computing_data_reduction 'Bruker SAINT'
_computing_molecular_graphics SHELXP-97
_computing_publication_material SHELXTL
_computing_structure_refinement 'SHELXL-97 (Sheldrick, 1997)'
_computing_structure_solution 'SHELXS-97 (Sheldrick, 1997)'
_diffrn_ambient_temperature 293(2)
_diffrn_measured_fraction_theta_full 0.997
_diffrn_measured_fraction_theta_max 0.997
_diffrn_measurement_device_type 'Bruker Smart APEX CCD area detector'
_diffrn_measurement_method 'phi and omega scans'
_diffrn_radiation_monochromator graphite
_diffrn_radiation_source 'fine-focus sealed tube'
_diffrn_radiation_type MoK\a
_diffrn_radiation_wavelength 0.71073
_diffrn_reflns_av_R_equivalents 0.0607
_diffrn_reflns_av_sigmaI/netI 0.0333
_diffrn_reflns_limit_h_max 26
_diffrn_reflns_limit_h_min -26
_diffrn_reflns_limit_k_max 26
_diffrn_reflns_limit_k_min -26
_diffrn_reflns_limit_l_max 18
_diffrn_reflns_limit_l_min -20
_diffrn_reflns_number 31669
_diffrn_reflns_theta_full 27.48
_diffrn_reflns_theta_max 27.48
_diffrn_reflns_theta_min 3.21
_diffrn_standards_decay_% 0
_diffrn_standards_interval_count 0
_diffrn_standards_interval_time 0
_diffrn_standards_number 0
_exptl_absorpt_coefficient_mu 6.958
_exptl_absorpt_correction_T_max 0.2860
_exptl_absorpt_correction_T_min 0.2461
_exptl_absorpt_correction_type multi-scan
_exptl_crystal_colour jasmine
_exptl_crystal_density_diffrn 2.754
_exptl_crystal_density_method 'not measured'
_exptl_crystal_description block
_exptl_crystal_F_000 5288
_exptl_crystal_size_max 0.28
_exptl_crystal_size_mid 0.27
_exptl_crystal_size_min 0.24
_refine_diff_density_max 1.280
_refine_diff_density_min -1.128
_refine_diff_density_rms 0.163
_refine_ls_extinction_method none
_refine_ls_goodness_of_fit_ref 1.039
_refine_ls_hydrogen_treatment mixed
_refine_ls_matrix_type full
_refine_ls_number_parameters 264
_refine_ls_number_reflns 3880
_refine_ls_number_restraints 18
_refine_ls_restrained_S_all 1.038
_refine_ls_R_factor_all 0.0405
_refine_ls_R_factor_gt 0.0299
_refine_ls_shift/su_max 0.161
_refine_ls_shift/su_mean 0.001
_refine_ls_structure_factor_coef Fsqd
_refine_ls_weighting_details 'calc w=1/[\s^2^(Fo^2^)+(0.0242P)^2^+71.9365P] where P=(Fo^2^+2Fc^2^)/3'
_refine_ls_weighting_scheme calc
_refine_ls_wR_factor_gt 0.0622
_refine_ls_wR_factor_ref 0.0652
_reflns_number_gt 3218
_reflns_number_total 3880
_reflns_threshold_expression >2sigma(I)
_cod_data_source_file c3ce26684b.txt
_cod_data_source_block 12
_cod_depositor_comments
;
The following automatic conversions were performed:

'_symmetry_cell_setting' value 'Tetragonal' changed to 'tetragonal'
according to /home/saulius/struct/CIF-dictionaries/cif_core.dic
dictionary named 'cif_core.dic' version 2.4.2 from 2011-04-26.

Automatic conversion script
Id: cif_fix_values 1891 2012-01-12 08:04:46Z andrius 
;
_cod_original_cell_volume 6768.0(19)
_cod_original_sg_symbol_H-M 'I4(1)/a '
_cod_original_formula_sum 'C10 H12.50 N4 O13.25 Sm2'
_cod_database_code 7209265

loop_
_symmetry_equiv_pos_as_xyz
'x, y, z'
'-x+1/2, -y, z+1/2'
'-y+3/4, x+1/4, z+1/4'
'y+3/4, -x+3/4, z+3/4'
'x+1/2, y+1/2, z+1/2'
'-x+1, -y+1/2, z+1'
'-y+5/4, x+3/4, z+3/4'
'y+5/4, -x+5/4, z+5/4'
'-x, -y, -z'
'x-1/2, y, -z-1/2'
'y-3/4, -x-1/4, -z-1/4'
'-y-3/4, x-3/4, -z-3/4'
'-x+1/2, -y+1/2, -z+1/2'
'x, y+1/2, -z'
'y-1/4, -x+1/4, -z+1/4'
'-y-1/4, x-1/4, -z-1/4'

loop_
_atom_site_label
_atom_site_type_symbol
_atom_site_fract_x
_atom_site_fract_y
_atom_site_fract_z
_atom_site_U_iso_or_equiv
_atom_site_adp_type
_atom_site_occupancy
_atom_site_symmetry_multiplicity
_atom_site_calc_flag
_atom_site_refinement_flags
Sm1 Sm 0.923628(13) 0.543833(14) -0.161283(15) 0.01513(8) Uani 1 1 d .
Sm2 Sm 1.068602(12) 0.544658(13) -0.418713(15) 0.01223(7) Uani 1 1 d .
O1 O 0.8830(2) 0.3758(2) 0.0156(3) 0.0331(11) Uani 1 1 d .
O2 O 0.9127(2) 0.4584(2) -0.0643(2) 0.0287(10) Uani 1 1 d .
O3 O 0.9191(2) 0.5975(2) -0.0340(2) 0.0233(9) Uani 1 1 d .
O4 O 1.08981(18) 0.6178(2) -0.3059(2) 0.0225(9) Uani 1 1 d .
O5 O 0.96511(18) 0.53266(18) -0.3148(2) 0.0170(8) Uani 1 1 d .
O6 O 0.96457(18) 0.47958(19) -0.4331(2) 0.0177(8) Uani 1 1 d .
O7 O 1.1308(2) 0.3747(2) -0.2547(2) 0.0256(9) Uani 1 1 d .
O8 O 1.0808(2) 0.4616(2) -0.3079(2) 0.0243(9) Uani 1 1 d .
O9 O 1.0111(2) 0.6226(3) -0.1681(3) 0.0448(13) Uani 1 1 d .
H9B H 1.0454 0.6039 -0.1798 0.067 Uiso 1 1 calc R
H9C H 1.0024 0.6511 -0.2047 0.067 Uiso 1 1 d R
O10 O 1.0171(2) 0.4717(3) -0.1639(3) 0.0481(14) Uani 1 1 d .
H10A H 1.0419 0.4827 -0.2011 0.072 Uiso 1 1 calc R
H10B H 1.0371 0.4741 -0.1181 0.072 Uiso 1 1 d R
O11 O 0.9931(2) 0.6361(2) -0.4466(3) 0.0401(12) Uani 1 1 d .
H11A H 1.0135 0.6667 -0.4669 0.060 Uiso 1 1 calc R
H11B H 0.9637 0.6235 -0.4802 0.060 Uiso 1 1 d R
N1 N 1.2982(2) 0.5565(2) -0.3594(3) 0.0203(10) Uani 1 1 d .
N2 N 1.1881(2) 0.5516(2) -0.3744(3) 0.0181(10) Uani 1 1 d .
N3 N 1.1269(2) 0.4402(2) -0.4588(3) 0.0191(10) Uani 1 1 d .
N4 N 0.8754(2) 0.4565(2) -0.2430(3) 0.0203(10) Uani 1 1 d .
C1 C 1.2473(3) 0.5301(3) -0.3989(3) 0.0228(12) Uani 1 1 d .
H1A H 1.2523 0.4991 -0.4405 0.027 Uiso 1 1 calc R
C2 C 1.2018(3) 0.5955(3) -0.3129(3) 0.0148(10) Uani 1 1 d .
C3 C 0.8485(3) 0.4810(2) 0.0537(3) 0.0152(10) Uani 1 1 d .
C4 C 1.1460(3) 0.6301(3) -0.2746(3) 0.0155(10) Uani 1 1 d .
C5 C 0.8843(3) 0.4367(3) -0.0025(3) 0.0199(11) Uani 1 1 d .
C6 C 0.8278(3) 0.4131(3) -0.2266(3) 0.0210(12) Uani 1 1 d .
H6A H 0.8090 0.4087 -0.1747 0.025 Uiso 1 1 calc R
C7 C 0.8896(3) 0.4467(3) -0.3254(3) 0.0161(10) Uani 1 1 d .
C8 C 1.1474(3) 0.4009(3) -0.3955(3) 0.0161(10) Uani 1 1 d .
C9 C 0.9413(3) 0.4882(3) -0.3607(3) 0.0143(10) Uani 1 1 d .
C10 C 1.1183(3) 0.4123(3) -0.3129(3) 0.0182(11) Uani 1 1 d .
OW1 O 0.9231(4) 0.7239(4) -0.3541(5) 0.102(3) Uani 1 1 d U
HW1A H 0.8845 0.7391 -0.3586 0.153 Uiso 1 1 d R
HW1B H 0.9485 0.7537 -0.3364 0.153 Uiso 1 1 d R
OW2 O 1.0024(14) 0.2000(11) -0.3071(14) 0.366(14) Uani 1 1 d U
HW2B H 1.0403 0.1893 -0.2901 0.549 Uiso 1 1 d R
HW2C H 0.9743 0.1732 -0.2884 0.549 Uiso 1 1 d R
OW3 O 1.0000 0.2500 0.1250 0.3250(18) Uani 1 4 d SU
HW3A H 1.0315 0.2257 0.1097 0.488 Uiso 0.25 1 d PR
HW3B H 1.0044 0.2593 0.1758 0.488 Uiso 0.25 1 d PR

loop_
_atom_site_aniso_label
_atom_site_aniso_U_11
_atom_site_aniso_U_22
_atom_site_aniso_U_33
_atom_site_aniso_U_23
_atom_site_aniso_U_13
_atom_site_aniso_U_12
Sm1 0.01226(13) 0.02060(15) 0.01254(13) -0.00361(10) 0.00108(10) 0.00031(10)
Sm2 0.01052(13) 0.01512(13) 0.01105(12) -0.00245(10) -0.00049(9) -0.00027(10)
O1 0.041(3) 0.014(2) 0.044(3) -0.0022(18) 0.021(2) 0.0029(19)
O2 0.041(3) 0.024(2) 0.022(2) -0.0007(17) 0.0121(18) 0.0055(19)
O3 0.024(2) 0.024(2) 0.022(2) -0.0068(16) 0.0111(16) -0.0058(17)
O4 0.0120(19) 0.037(2) 0.0189(19) -0.0129(17) -0.0014(15) -0.0008(17)
O5 0.0175(19) 0.022(2) 0.0119(17) -0.0022(14) -0.0001(14) -0.0028(16)
O6 0.0186(19) 0.023(2) 0.0119(17) -0.0044(14) 0.0011(14) -0.0029(16)
O7 0.035(2) 0.025(2) 0.0169(19) 0.0061(16) 0.0046(17) 0.0124(18)
O8 0.027(2) 0.026(2) 0.0198(19) 0.0021(16) 0.0071(16) 0.0122(18)
O9 0.030(3) 0.066(4) 0.038(3) -0.006(2) 0.010(2) -0.018(3)
O10 0.036(3) 0.084(4) 0.024(2) -0.001(2) 0.002(2) 0.029(3)
O11 0.042(3) 0.032(3) 0.047(3) 0.005(2) -0.003(2) 0.012(2)
N1 0.016(2) 0.023(3) 0.022(2) -0.0023(19) -0.0001(18) 0.001(2)
N2 0.012(2) 0.022(2) 0.020(2) -0.0040(18) 0.0012(17) -0.0005(19)
N3 0.022(2) 0.021(2) 0.014(2) -0.0003(18) 0.0012(18) 0.005(2)
N4 0.020(2) 0.028(3) 0.013(2) -0.0049(19) 0.0012(18) -0.007(2)
C1 0.016(3) 0.032(3) 0.020(3) -0.008(2) 0.001(2) 0.000(2)
C2 0.011(2) 0.018(3) 0.016(2) 0.002(2) -0.0012(19) -0.001(2)
C3 0.017(3) 0.011(2) 0.018(3) 0.0003(19) 0.000(2) 0.001(2)
C4 0.015(3) 0.015(3) 0.016(2) 0.001(2) -0.002(2) -0.001(2)
C5 0.021(3) 0.014(3) 0.025(3) -0.003(2) 0.000(2) 0.000(2)
C6 0.024(3) 0.029(3) 0.011(2) 0.002(2) 0.003(2) -0.009(2)
C7 0.016(3) 0.021(3) 0.012(2) -0.002(2) 0.0011(19) -0.003(2)
C8 0.017(3) 0.016(3) 0.015(2) 0.002(2) -0.001(2) 0.001(2)
C9 0.013(2) 0.017(3) 0.013(2) 0.0014(19) -0.0047(19) 0.003(2)
C10 0.014(3) 0.022(3) 0.018(3) -0.001(2) 0.001(2) 0.001(2)
OW1 0.102(3) 0.102(3) 0.103(3) -0.0003(10) 0.0026(10) -0.0006(10)
OW2 0.366(14) 0.366(14) 0.366(14) 0.0001(10) 0.0000(10) 0.0000(10)
OW3 0.3250(18) 0.3250(18) 0.325(2) 0.000 0.000 0.000

loop_
_atom_type_symbol
_atom_type_description
_atom_type_scat_dispersion_real
_atom_type_scat_dispersion_imag
_atom_type_scat_source
C C 0.0033 0.0016 'International Tables Vol C Tables 4.2.6.8 and 6.1.1.4'
H H 0.0000 0.0000 'International Tables Vol C Tables 4.2.6.8 and 6.1.1.4'
N N 0.0061 0.0033 'International Tables Vol C Tables 4.2.6.8 and 6.1.1.4'
O O 0.0106 0.0060 'International Tables Vol C Tables 4.2.6.8 and 6.1.1.4'
Sm Sm -0.1638 3.4418 'International Tables Vol C Tables 4.2.6.8 and 6.1.1.4'

loop_
_geom_angle_atom_site_label_1
_geom_angle_atom_site_label_2
_geom_angle_atom_site_label_3
_geom_angle
_geom_angle_site_symmetry_1
_geom_angle_site_symmetry_3
O3 Sm1 O2 75.75(14) . .
O3 Sm1 O1 93.71(16) . 7_544
O2 Sm1 O1 148.44(14) . 7_544
O3 Sm1 O9 75.93(15) . .
O2 Sm1 O9 126.52(17) . .
O1 Sm1 O9 77.39(17) 7_544 .
O3 Sm1 O10 109.45(15) . .
O2 Sm1 O10 68.58(16) . .
O1 Sm1 O10 142.08(16) 7_544 .
O9 Sm1 O10 79.7(2) . .
O3 Sm1 N4 144.01(14) . .
O2 Sm1 N4 77.48(15) . .
O1 Sm1 N4 96.70(16) 7_544 .
O9 Sm1 N4 140.00(15) . .
O10 Sm1 N4 82.09(18) . .
O3 Sm1 N1 78.48(14) . 10
O2 Sm1 N1 83.91(15) . 10
O1 Sm1 N1 64.73(14) 7_544 10
O9 Sm1 N1 132.20(17) . 10
O10 Sm1 N1 147.53(18) . 10
N4 Sm1 N1 75.16(15) . 10
O3 Sm1 O5 152.34(13) . .
O2 Sm1 O5 126.54(13) . .
O1 Sm1 O5 74.55(14) 7_544 .
O9 Sm1 O5 77.08(14) . .
O10 Sm1 O5 71.14(14) . .
N4 Sm1 O5 63.38(13) . .
N1 Sm1 O5 116.56(13) 10 .
O7 Sm2 O4 87.82(14) 4_564 .
O7 Sm2 O11 72.95(16) 4_564 .
O4 Sm2 O11 77.37(15) . .
O7 Sm2 O8 145.00(14) 4_564 .
O4 Sm2 O8 81.67(14) . .
O11 Sm2 O8 135.48(15) . .
O7 Sm2 O6 134.06(13) 4_564 .
O4 Sm2 O6 123.44(12) . .
O11 Sm2 O6 81.67(15) . .
O8 Sm2 O6 77.92(13) . .
O7 Sm2 N3 99.41(15) 4_564 .
O4 Sm2 N3 129.51(14) . .
O11 Sm2 N3 152.50(15) . .
O8 Sm2 N3 64.08(13) . .
O6 Sm2 N3 85.85(14) . .
O7 Sm2 O6 72.33(13) 4_564 9_764
O4 Sm2 O6 152.67(13) . 9_764
O11 Sm2 O6 78.90(14) . 9_764
O8 Sm2 O6 125.26(13) . 9_764
O6 Sm2 O6 65.52(13) . 9_764
N3 Sm2 O6 73.63(13) . 9_764
O7 Sm2 N2 70.50(15) 4_564 .
O4 Sm2 N2 65.01(13) . .
O11 Sm2 N2 127.52(16) . .
O8 Sm2 N2 74.80(14) . .
O6 Sm2 N2 149.76(14) . .
N3 Sm2 N2 70.67(15) . .
O6 Sm2 N2 122.15(13) 9_764 .
O7 Sm2 O5 143.42(13) 4_564 .
O4 Sm2 O5 73.92(12) . .
O11 Sm2 O5 72.26(14) . .
O8 Sm2 O5 64.32(12) . .
O6 Sm2 O5 49.66(11) . .
N3 Sm2 O5 116.74(13) . .
O6 Sm2 O5 111.22(11) 9_764 .
N2 Sm2 O5 125.11(12) . .
O7 Sm2 C9 148.75(14) 4_564 .
O4 Sm2 C9 98.98(13) . .
O11 Sm2 C9 78.82(16) . .
O8 Sm2 C9 66.21(13) . .
O6 Sm2 C9 24.95(12) . .
N3 Sm2 C9 99.47(15) . .
O6 Sm2 C9 89.50(12) 9_764 .
N2 Sm2 C9 139.80(14) . .
O5 Sm2 C9 25.10(12) . .
C5 O1 Sm1 122.7(4) . 8_454
C5 O2 Sm1 148.0(4) . .
C4 O3 Sm1 138.4(4) 11_675 .
C4 O4 Sm2 125.9(3) . .
C9 O5 Sm1 119.4(3) . .
C9 O5 Sm2 89.9(3) . .
Sm1 O5 Sm2 145.88(15) . .
C9 O6 Sm2 99.0(3) . .
C9 O6 Sm2 142.6(3) . 9_764
Sm2 O6 Sm2 114.48(13) . 9_764
C10 O7 Sm2 151.7(4) . 3_645
C10 O8 Sm2 123.8(3) . .
Sm1 O9 H9B 109.5 . .
Sm1 O9 H9C 109.6 . .
H9B O9 H9C 109.4 . .
Sm1 O10 H10A 109.5 . .
Sm1 O10 H10B 109.3 . .
H10A O10 H10B 109.3 . .
Sm2 O11 H11A 109.5 . .
Sm2 O11 H11B 109.2 . .
H11A O11 H11B 109.4 . .
C1 N1 C3 103.2(4) . 16_755
C1 N1 Sm1 142.2(4) . 10_655
C3 N1 Sm1 113.8(3) 16_755 10_655
C1 N2 C2 104.2(4) . .
C1 N2 Sm2 139.3(4) . .
C2 N2 Sm2 115.9(3) . .
C6 N3 C8 105.0(4) 15_664 .
C6 N3 Sm2 134.0(4) 15_664 .
C8 N3 Sm2 116.5(3) . .
C6 N4 C7 104.4(4) . .
C6 N4 Sm1 132.0(4) . .
C7 N4 Sm1 123.3(3) . .
N1 C1 N2 115.2(5) . .
N1 C1 H1A 122.4 . .
N2 C1 H1A 122.4 . .
N2 C2 C3 108.0(5) . 16_755
N2 C2 C4 117.5(4) . .
C3 C2 C4 134.4(5) 16_755 .
C2 C3 N1 109.4(5) 11_675 11_675
C2 C3 C5 134.1(5) 11_675 .
N1 C3 C5 116.5(5) 11_675 .
O3 C4 O4 121.6(5) 16_755 .
O3 C4 C2 122.9(5) 16_755 .
O4 C4 C2 115.6(4) . .
O2 C5 O1 122.9(5) . .
O2 C5 C3 120.7(5) . .
O1 C5 C3 116.4(5) . .
N3 C6 N4 114.1(5) 12_755 .
N3 C6 H6A 122.9 12_755 .
N4 C6 H6A 122.9 . .
N4 C7 C8 108.1(4) . 12_755
N4 C7 C9 116.3(4) . .
C8 C7 C9 135.6(5) 12_755 .
N3 C8 C7 108.4(4) . 15_664
N3 C8 C10 117.6(5) . .
C7 C8 C10 133.9(5) 15_664 .
O5 C9 O6 119.6(5) . .
O5 C9 C7 117.3(4) . .
O6 C9 C7 123.0(5) . .
O5 C9 Sm2 65.0(3) . .
O6 C9 Sm2 56.1(3) . .
C7 C9 Sm2 165.3(4) . .
O7 C10 O8 124.5(5) . .
O7 C10 C8 120.4(5) . .
O8 C10 C8 115.1(5) . .
HW1A OW1 HW1B 109.5 . .
HW2B OW2 HW2C 109.5 . .
HW3A OW3 HW3B 109.5 . .

loop_
_geom_bond_atom_site_label_1
_geom_bond_atom_site_label_2
_geom_bond_distance
_geom_bond_site_symmetry_2
Sm1 O3 2.340(4) .
Sm1 O2 2.360(4) .
Sm1 O1 2.395(4) 7_544
Sm1 O9 2.406(5) .
Sm1 O10 2.412(5) .
Sm1 N4 2.431(4) .
Sm1 N1 2.596(5) 10
Sm1 O5 2.641(3) .
Sm2 O7 2.361(4) 4_564
Sm2 O4 2.402(4) .
Sm2 O11 2.465(4) .
Sm2 O8 2.485(4) .
Sm2 O6 2.517(4) .
Sm2 N3 2.528(5) .
Sm2 O6 2.547(3) 9_764
Sm2 N2 2.548(4) .
Sm2 O5 2.715(4) .
Sm2 C9 2.996(5) .
O1 C5 1.278(7) .
O1 Sm1 2.395(4) 8_454
O2 C5 1.241(7) .
O3 C4 1.248(6) 11_675
O4 C4 1.279(6) .
O5 C9 1.271(6) .
O6 C9 1.279(6) .
O6 Sm2 2.547(3) 9_764
O7 C10 1.243(6) .
O7 Sm2 2.361(4) 3_645
O8 C10 1.268(7) .
O9 H9B 0.8200 .
O9 H9C 0.8500 .
O10 H10A 0.8200 .
O10 H10B 0.8500 .
O11 H11A 0.8200 .
O11 H11B 0.8502 .
N1 C1 1.335(7) .
N1 C3 1.382(7) 16_755
N1 Sm1 2.596(5) 10_655
N2 C1 1.347(7) .
N2 C2 1.371(7) .
N3 C6 1.335(7) 15_664
N3 C8 1.370(7) .
N4 C6 1.343(7) .
N4 C7 1.382(6) .
C1 H1A 0.9300 .
C2 C3 1.382(7) 16_755
C2 C4 1.477(7) .
C3 C2 1.382(7) 11_675
C3 N1 1.382(7) 11_675
C3 C5 1.479(7) .
C4 O3 1.248(6) 16_755
C6 N3 1.335(7) 12_755
C6 H6A 0.9300 .
C7 C8 1.385(7) 12_755
C7 C9 1.470(7) .
C8 C7 1.385(7) 15_664
C8 C10 1.485(7) .
OW1 HW1A 0.8499 .
OW1 HW1B 0.8499 .
OW2 HW2B 0.8500 .
OW2 HW2C 0.8499 .
OW3 HW3A 0.8501 .
OW3 HW3B 0.8501 .
